data_2103910
loop_
_publ_author_name
'Pinheiro, Carlos Bas\'ilio'
'Gardon, Manuel'
'Chapuis, Gervais'

_publ_section_title
;
 Structural changes of hexamethylenetetramine and undecanedioic acid
 co-crystal (HMT-C11) as a function of the temperature
;
_journal_issue 3
_journal_name_full 'Acta Crystallographica Section B'
_journal_page_first 416
_journal_page_last 427
_journal_paper_doi 10.1107/S0108768103007754
_journal_volume 59
_journal_year 2003
_chemical_formula_sum 'C17 H32 N4 O4'
_chemical_formula_weight 356.5
_chemical_name_systematic ' ?'
_space_group_IT_number 14
_symmetry_cell_setting monoclinic
_symmetry_space_group_name_Hall '-P 2ybc'
_symmetry_space_group_name_H-M 'P 1 21/c 1'
_cell_angle_alpha 90
_cell_angle_beta 103.114(5)
_cell_angle_gamma 90
_cell_formula_units_Z 8
_cell_length_a 5.9060(3)
_cell_length_b 27.9400(19)
_cell_length_c 23.5635(11)
_cell_measurement_reflns_used 33115
_cell_measurement_temperature 183
_cell_measurement_theta_max 24.71
_cell_measurement_theta_min 1.91
_cell_volume 3786.9(4)
_computing_cell_refinement 'kM4 - Oxford Diffraction'
_computing_data_collection 'kM4 - Oxford Diffraction'
_computing_data_reduction Xprep
_computing_molecular_graphics Xp
_computing_publication_material '(Jana2000; Petricek and Dusek, 2000)'
_computing_structure_refinement '(Jana2000; Petricek and Dusek, 2000)'
_computing_structure_solution Shelxs97
_diffrn_ambient_temperature 183
_diffrn_measurement_device_type Stoe-IPDS
_diffrn_measurement_method Oscillation
_diffrn_radiation_monochromator Graphite
_diffrn_radiation_source 'Sealed tube'
_diffrn_radiation_type 'Mo K\a'
_diffrn_radiation_wavelength 0.71069
_diffrn_reflns_av_R_equivalents 0.0564
_diffrn_reflns_av_sigmaI/netI 0.0277
_diffrn_reflns_limit_h_max 6
_diffrn_reflns_limit_h_min -6
_diffrn_reflns_limit_k_max 32
_diffrn_reflns_limit_k_min -32
_diffrn_reflns_limit_l_max 27
_diffrn_reflns_limit_l_min -27
_diffrn_reflns_number 33115
_diffrn_reflns_theta_max 24.71
_diffrn_reflns_theta_min 1.91
_diffrn_standards_number 0
_exptl_absorpt_coefficient_mu 0.09
_exptl_absorpt_correction_T_max 1.000
_exptl_absorpt_correction_T_min 1.000
_exptl_absorpt_correction_type none
_exptl_crystal_colour transparent
_exptl_crystal_density_diffrn 1.25007(12)
_exptl_crystal_description Platelets
_exptl_crystal_F_000 1552
_exptl_crystal_size_max 0.30
_exptl_crystal_size_mid 0.23
_exptl_crystal_size_min 0.20
_refine_diff_density_max 0.29
_refine_diff_density_min -0.24
_refine_ls_extinction_method none
_refine_ls_goodness_of_fit_ref 1.16
_refine_ls_hydrogen_treatment mixed
_refine_ls_number_parameters 439
_refine_ls_number_reflns 6924
_refine_ls_R_factor_all 0.0522
_refine_ls_R_factor_gt 0.0359
_refine_ls_shift/su_max 0.0046
_refine_ls_shift/su_mean 0.0003
_refine_ls_structure_factor_coef Fsqd
_refine_ls_weighting_details w=1/(\s^2^(I)+0.0016I^2^)
_refine_ls_weighting_scheme sigma
_refine_ls_wR_factor_gt 0.0816
_refine_ls_wR_factor_ref 0.0855
_reflns_number_gt 5258
_reflns_number_total 6924
_reflns_threshold_expression I>2\s(I)
_cod_data_source_file na0146.cif
_cod_data_source_block 183K
_cod_depositor_comments
;
The following automatic conversions were performed:
'_exptl_absorpt_correction_type' value 'None' changed to 'none' according
to '/home/saulius/struct/CIF-dictionaries/cif_core.dic' dictionary named
'cif_core.dic' version 2.4.1 from
2010-06-29.

'_refine_ls_hydrogen_treatment' value 'Mixed' changed to
'mixed' according to '/home/saulius/struct/CIF-dictionaries/cif_core.dic'
dictionary named 'cif_core.dic' version 2.4.1 from 2010-06-29.

Automatic conversion script
Id: cif_fix_enum 1527 2010-12-29 10:47:43Z saulius 

The following automatic conversions were performed:

'_exptl_absorpt_correction_type' value 'None' changed to 'none'
according to /home/saulius/struct/CIF-dictionaries/cif_core.dic
dictionary named 'cif_core.dic' version 2.4.1 from
2010-06-29.

'_refine_ls_hydrogen_treatment' value 'Mixed' changed to
'mixed' according to
/home/saulius/struct/CIF-dictionaries/cif_core.dic dictionary named
'cif_core.dic' version 2.4.1 from 2010-06-29.

Automatic conversion script
Id: cif_fix_values 1715 2011-07-08 13:25:40Z adriana 
;
_cod_original_sg_symbol_H-M P21/c
_cod_database_code 2103910
_cod_database_fobs_code 2103910

loop_
_symmetry_equiv_pos_site_id
_symmetry_equiv_pos_as_xyz
1 x,y,z
2 -x,1/2+y,1/2-z
3 -x,-y,-z
4 x,1/2-y,1/2+z

loop_
_atom_site_label
_atom_site_fract_x
_atom_site_fract_y
_atom_site_fract_z
_atom_site_U_iso_or_equiv
_atom_site_adp_type
_atom_site_calc_flag
_atom_site_occupancy
_atom_site_type_symbol
O1a 1.9918 0.3544 1.0721 0.0370(4) Uani d 1 O
Ho1a 2.024(3) 0.3278(7) 1.0994(7) 0.052020(2) Uiso d 1 H
O2a 1.6340(4) 0.32574(8) 1.05279(10) 0.0483(4) Uani d 1 O
O3a 0.2589(4) 0.63359(8) 0.65745(10) 0.0443(4) Uani d 1 O
Ho3a 0.147(4) 0.6558(7) 0.6482(8) 0.063381(3) Uiso d 1 H
O4a 0.2730(5) 0.65594(10) 0.74657(10) 0.0714(6) Uani d 1 O
C1a 1.7725(3) 0.35524(5) 1.04472(5) 0.0259(5) Uani d 1 C
C2a 1.7144(2) 0.39518(5) 1.00119(5) 0.0304(5) Uani d 1 C
H2aa 1.7422 0.383 0.9645 0.044229(3) Uiso d 1 H
H2ab 1.8237 0.4213 1.0138 0.044229(3) Uiso d 1 H
C3a 1.4662(2) 0.41299(5) 0.99023(5) 0.0308(5) Uani d 1 C
H3ab 1.4387 0.4276 1.0269 0.044881(3) Uiso d 1 H
H3aa 1.3592 0.3861 0.9801 0.044881(3) Uiso d 1 H
C4a 1.4126(2) 0.44926(5) 0.94066(5) 0.0314(5) Uani d 1 C
H4ab 1.527 0.4748 0.9495 0.045733(3) Uiso d 1 H
H4aa 1.431 0.4332 0.9049 0.045733(3) Uiso d 1 H
C5a 1.1717(2) 0.47081(5) 0.92958(5) 0.0302(5) Uani d 1 C
H5ab 1.153 0.4881 0.9652 0.043930(3) Uiso d 1 H
H5aa 1.0535 0.4443 0.9222 0.043930(3) Uiso d 1 H
C6a 1.1234(2) 0.50480(5) 0.87777(5) 0.0325(5) Uani d 1 C
H6ab 1.2423 0.53 0.8849 0.046982(3) Uiso d 1 H
H6aa 1.1412 0.4872 0.843 0.046982(3) Uiso d 1 H
C7a 0.8845(2) 0.52756(5) 0.86407(5) 0.0306(4) Uani d 1 C
H7ab 0.8705 0.5493 0.8954 0.044316(3) Uiso d 1 H
H7aa 0.7664 0.503 0.8618 0.044316(3) Uiso d 1 H
C8a 0.8364(2) 0.55508(5) 0.80666(6) 0.0328(5) Uani d 1 C
H8ab 0.961 0.5792 0.8085 0.047777(3) Uiso d 1 H
H8aa 0.8427 0.5327 0.7746 0.047777(3) Uiso d 1 H
C9a 0.6040(2) 0.58060(5) 0.79147(5) 0.0315(5) Uani d 1 C
H9ab 0.4798 0.5585 0.7956 0.045865(3) Uiso d 1 H
H9aa 0.6052 0.607 0.8185 0.045865(3) Uiso d 1 H
Caa 0.5525(2) 0.59948(5) 0.72947(5) 0.0300(4) Uani d 1 C
Haab 0.6887 0.6175 0.7238 0.043641(3) Uiso d 1 H
Haaa 0.5308 0.5731 0.7024 0.043641(3) Uiso d 1 H
Cba 0.3468(3) 0.63240(5) 0.71294(6) 0.0288(5) Uani d 1 C
O1b 1.9966(4) 0.36689(8) 0.83427(9) 0.0380(4) Uani d 1 O
Ho1b 2.024(3) 0.3436(7) 0.8625(8) 0.056490(3) Uiso d 1 H
O2b 1.6353(4) 0.35956(9) 0.84386(10) 0.0529(4) Uani d 1 O
O3b 0.2602(4) 0.62126(8) 0.38739(9) 0.0380(4) Uani d 1 O
Ho3b 0.131(3) 0.6429(7) 0.3749(7) 0.057032(3) Uiso d 1 H
O4b 0.1733(4) 0.62404(9) 0.47314(9) 0.0531(4) Uani d 1 O
C1b 1.7733(3) 0.37714(4) 0.81998(5) 0.0250(5) Uani d 1 C
C2b 1.7129(2) 0.41127(4) 0.76951(5) 0.0289(4) Uani d 1 C
H2ba 1.7312 0.3938 0.7353 0.043187(3) Uiso d 1 H
H2bb 1.8293 0.4369 0.776 0.043187(3) Uiso d 1 H
C3b 1.4700(2) 0.43215(5) 0.75832(5) 0.0279(4) Uani d 1 C
H3bb 1.4609 0.4542 0.7895 0.041489(3) Uiso d 1 H
H3ba 1.358 0.4061 0.7589 0.041489(3) Uiso d 1 H
C4b 1.4060(2) 0.45836(5) 0.70020(5) 0.0293(5) Uani d 1 C
H4bb 1.5221 0.483 0.6997 0.043964(3) Uiso d 1 H
H4ba 1.4143 0.4358 0.6686 0.043964(3) Uiso d 1 H
C5b 1.1674(2) 0.48150(5) 0.68637(5) 0.0320(5) Uani d 1 C
H5bb 1.1646 0.5074 0.7146 0.047503(3) Uiso d 1 H
H5ba 1.0478 0.4575 0.6903 0.047503(3) Uiso d 1 H
C6b 1.1029(3) 0.50270(5) 0.62524(5) 0.0316(5) Uani d 1 C
H6bb 1.2226 0.5251 0.6206 0.047056(3) Uiso d 1 H
H6ba 1.1004 0.4768 0.5968 0.047056(3) Uiso d 1 H
C7b 0.8697(2) 0.52791(5) 0.60993(5) 0.0315(5) Uani d 1 C
H7bb 0.8732 0.5555 0.6365 0.046342(3) Uiso d 1 H
H7ba 0.7487 0.5061 0.6166 0.046342(3) Uiso d 1 H
C8b 0.8059(2) 0.54462(5) 0.54687(5) 0.0306(5) Uani d 1 C
H8bb 0.9238 0.5674 0.5415 0.045351(3) Uiso d 1 H
H8ba 0.8113 0.5171 0.5214 0.045351(3) Uiso d 1 H
C9b 0.5687(2) 0.56779(5) 0.52788(5) 0.0291(4) Uani d 1 C
H9bb 0.4495 0.5448 0.5339 0.042907(3) Uiso d 1 H
H9ba 0.5613 0.5958 0.5524 0.042907(3) Uiso d 1 H
Cab 0.5173(2) 0.58290(5) 0.46441(5) 0.0293(4) Uani d 1 C
Habb 0.6413 0.6018 0.4582 0.043580(3) Uiso d 1 H
Haba 0.5085 0.5543 0.44 0.043580(3) Uiso d 1 H
Cbb 0.2980(3) 0.61100(4) 0.44315(6) 0.0260(5) Uani d 1 C
N1a -0.11087(14) 0.78744(3) 0.59915(3) 0.0246(3) Uani d 1 N
N2a -0.1896(2) 0.73228(5) 0.51642(5) 0.0258(3) Uani d 1 N
N3a -0.0499(2) 0.70149(4) 0.61519(6) 0.0255(3) Uani d 1 N
N4a -0.4432(2) 0.73325(5) 0.58529(6) 0.0267(3) Uani d 1 N
Cca 0.0340(3) 0.75013(5) 0.63429(6) 0.0261(3) Uani d 1 C
Hcba 0.19408(14) 0.75366(3) 0.62974(3) 0.0341(5) Uani d 1 H
Hcaa 0.03056(14) 0.75423(3) 0.67562(3) 0.0333(5) Uani d 1 H
Cda -0.3525(3) 0.78106(5) 0.60453(6) 0.0265(3) Uani d 1 C
Hdaa -0.35790(14) 0.78555(3) 0.64545(3) 0.0333(5) Uani d 1 H
Hdba -0.45011(14) 0.80527(3) 0.58032(3) 0.0347(5) Uani d 1 H
Cea -0.1034(3) 0.77994(5) 0.53735(6) 0.0275(3) Uani d 1 C
Heaa -0.20525(14) 0.80413(3) 0.51272(3) 0.0363(5) Uani d 1 H
Heba 0.05450(14) 0.78326(3) 0.53378(3) 0.0354(4) Uani d 1 H
Cfa -0.0454(3) 0.69634(5) 0.55277(6) 0.0270(3) Uani d 1 C
Hfaa 0.11550(14) 0.70038(3) 0.54879(3) 0.0343(5) Uani d 1 H
Hfba -0.10620(14) 0.66403(3) 0.53931(3) 0.0351(5) Uani d 1 H
Cga -0.2928(3) 0.69756(5) 0.62071(6) 0.0284(3) Uani d 1 C
Hgaa -0.35417(14) 0.66492(3) 0.60726(3) 0.0381(5) Uani d 1 H
Hgba -0.29644(14) 0.70201(3) 0.66250(3) 0.0362(5) Uani d 1 H
Cha -0.4280(3) 0.72718(5) 0.52421(6) 0.0285(3) Uani d 1 C
Hhba -0.48639(14) 0.69461(3) 0.51017(3) 0.0373(5) Uani d 1 H
Hhaa -0.52664(14) 0.75133(3) 0.50010(3) 0.0370(5) Uani d 1 H
N1b -0.11573(14) 0.77565(3) 0.36223(3) 0.0243(3) Uani d 1 N
N2b -0.1926(2) 0.74059(5) 0.26463(5) 0.0282(3) Uani d 1 N
N3b -0.0589(2) 0.68990(4) 0.35013(5) 0.0248(3) Uani d 1 N
N4b -0.4504(2) 0.72310(5) 0.32986(6) 0.0268(3) Uani d 1 N
Ccb 0.0263(3) 0.73326(5) 0.38457(5) 0.0246(3) Uani d 1 C
Hcbb 0.18717(14) 0.73941(3) 0.38210(3) 0.0313(5) Uani d 1 H
Hcab 0.02087(14) 0.72774(3) 0.42555(3) 0.0321(5) Uani d 1 H
Cdb -0.3586(3) 0.76570(5) 0.36419(6) 0.0264(3) Uani d 1 C
Hdab -0.36590(14) 0.76063(3) 0.40489(3) 0.0339(5) Uani d 1 H
Hdbb -0.45425(14) 0.79349(3) 0.34833(3) 0.0343(5) Uani d 1 H
Ceb -0.1054(3) 0.78261(5) 0.30052(6) 0.0292(3) Uani d 1 C
Heab -0.20529(14) 0.81043(3) 0.28423(3) 0.0391(5) Uani d 1 H
Hebb 0.05329(14) 0.78830(3) 0.29891(3) 0.0375(4) Uani d 1 H
Cfb -0.0513(3) 0.69924(5) 0.28858(6) 0.0279(3) Uani d 1 C
Hfab 0.11042(14) 0.70575(3) 0.28682(3) 0.0349(5) Uani d 1 H
Hfbb -0.11286(14) 0.67056(3) 0.26494(3) 0.0371(5) Uani d 1 H
Cgb -0.3028(3) 0.68227(5) 0.35301(6) 0.0291(3) Uani d 1 C
Hgab -0.36496(14) 0.65327(3) 0.32927(3) 0.0395(5) Uani d 1 H
Hgbb -0.30844(14) 0.67698(3) 0.39455(3) 0.0379(5) Uani d 1 H
Chb -0.4323(3) 0.73136(5) 0.26934(6) 0.0295(3) Uani d 1 C
Hhbb -0.49142(14) 0.70259(3) 0.24507(3) 0.0390(5) Uani d 1 H
Hhab -0.52902(14) 0.75905(3) 0.25355(3) 0.0379(5) Uani d 1 H

loop_
_atom_site_aniso_label
_atom_site_aniso_U_11
_atom_site_aniso_U_22
_atom_site_aniso_U_33
_atom_site_aniso_U_12
_atom_site_aniso_U_13
_atom_site_aniso_U_23
_atom_site_aniso_type_symbol
O1a 0.0299(6) 0.0269(5) 0.0482(6) 0.0002(4) -0.0033(4) 0.0136(4) O
O2a 0.0331(7) 0.0378(6) 0.0674(7) -0.0073(5) -0.0024(5) 0.0243(5) O
O3a 0.0524(8) 0.0428(6) 0.0329(5) 0.0264(5) -0.0006(5) 0.0035(4) O
O4a 0.0827(11) 0.0865(10) 0.0407(6) 0.0604(9) 0.0049(6) -0.0061(6) O
C1a 0.0276(10) 0.0202(7) 0.0285(6) 0.0024(6) 0.0033(6) 0.0003(5) C
C2a 0.0309(9) 0.0254(7) 0.0330(7) 0.0019(6) 0.0037(5) 0.0068(5) C
C3a 0.0306(9) 0.0248(7) 0.0353(7) 0.0046(5) 0.0040(6) 0.0071(5) C
C4a 0.0319(9) 0.0269(7) 0.0335(7) 0.0041(6) 0.0039(6) 0.0049(5) C
C5a 0.0317(9) 0.0255(7) 0.0316(7) 0.0043(6) 0.0034(5) 0.0037(5) C
C6a 0.0310(9) 0.0312(7) 0.0327(7) 0.0055(6) 0.0020(5) 0.0054(6) C
C7a 0.0299(8) 0.0278(7) 0.0319(7) 0.0044(6) 0.0021(5) 0.0028(5) C
C8a 0.0299(9) 0.0327(7) 0.0340(7) 0.0076(6) 0.0030(5) 0.0063(6) C
C9a 0.0307(9) 0.0277(7) 0.0342(7) 0.0067(6) 0.0038(5) 0.0033(5) C
Caa 0.0317(9) 0.0243(7) 0.0321(7) 0.0075(6) 0.0033(5) 0.0005(5) C
Cba 0.0306(9) 0.0227(7) 0.0318(8) 0.0044(6) 0.0041(6) 0.0013(6) C
O1b 0.0327(7) 0.0345(5) 0.0470(6) 0.0076(4) 0.0092(4) 0.0179(4) O
O2b 0.0360(7) 0.0602(7) 0.0662(7) 0.0043(5) 0.0190(5) 0.0374(6) O
O3b 0.0395(7) 0.0429(6) 0.0329(5) 0.0190(5) 0.0107(4) 0.0093(4) O
O4b 0.0528(8) 0.0713(8) 0.0394(6) 0.0308(6) 0.0191(5) 0.0073(5) O
C1b 0.0285(10) 0.0184(6) 0.0280(6) 0.0003(6) 0.0063(6) -0.0014(5) C
C2b 0.0322(9) 0.0251(7) 0.0300(6) 0.0019(5) 0.0083(5) 0.0051(5) C
C3b 0.0300(8) 0.0258(7) 0.0280(6) 0.0009(5) 0.0069(5) 0.0028(5) C
C4b 0.0325(9) 0.0255(7) 0.0309(7) 0.0036(6) 0.0091(5) 0.0046(5) C
C5b 0.0307(9) 0.0348(7) 0.0305(7) 0.0030(6) 0.0067(5) 0.0045(6) C
C6b 0.0308(9) 0.0339(7) 0.0303(7) 0.0030(6) 0.0075(5) 0.0043(6) C
C7b 0.0304(9) 0.0324(7) 0.0308(7) 0.0022(6) 0.0054(5) 0.0025(5) C
C8b 0.0295(9) 0.0304(7) 0.0318(7) 0.0021(6) 0.0065(5) 0.0036(5) C
C9b 0.0311(9) 0.0254(7) 0.0302(7) 0.0009(6) 0.0055(5) 0.0002(5) C
Cab 0.0295(9) 0.0276(7) 0.0310(7) 0.0046(6) 0.0074(5) 0.0021(5) C
Cbb 0.0297(9) 0.0214(6) 0.0281(8) -0.0007(5) 0.0088(6) -0.0025(5) C
N1a 0.0235(5) 0.0218(3) 0.0282(5) -0.0027(3) 0.0054(3) -0.0034(3) N
N2a 0.0270(5) 0.0298(5) 0.0205(3) 0.0018(3) 0.0052(2) -0.0019(2) N
N3a 0.0257(5) 0.0249(4) 0.0249(4) 0.0046(3) 0.0039(3) 0.0018(3) N
N4a 0.0182(3) 0.0305(5) 0.0321(5) -0.0026(2) 0.0071(3) -0.0036(3) N
Cca 0.0203(4) 0.0315(7) 0.0243(4) -0.0005(3) 0.0007(3) -0.0034(3) C
Hcba 0.0185(4) 0.0446(12) 0.0361(8) -0.0021(4) -0.0002(4) -0.0052(6) H
Hcaa 0.0313(8) 0.0419(12) 0.0231(3) -0.0001(6) -0.0012(4) -0.0057(4) H
Cda 0.0230(5) 0.0264(4) 0.0309(5) 0.0036(3) 0.0077(4) -0.0047(3) C
Hdaa 0.0323(9) 0.0360(7) 0.0346(7) 0.0038(5) 0.0138(6) -0.0096(5) H
Hdba 0.0300(8) 0.0307(5) 0.0429(10) 0.0110(5) 0.0070(6) -0.0032(5) H
Cea 0.0290(6) 0.0271(4) 0.0278(5) -0.0017(3) 0.0092(3) 0.0037(3) C
Heaa 0.0446(10) 0.0306(5) 0.0339(7) 0.0022(5) 0.0095(5) 0.0103(5) H
Heba 0.0338(7) 0.0385(7) 0.0383(8) -0.0071(5) 0.0170(6) 0.0041(5) H
Cfa 0.0269(5) 0.0270(4) 0.0277(6) 0.0056(3) 0.0075(4) -0.0039(3) C
Hfaa 0.0280(6) 0.0408(8) 0.0367(10) 0.0098(5) 0.0124(6) -0.0046(6) H
Hfba 0.0419(11) 0.0266(4) 0.0371(10) 0.0061(4) 0.0092(7) -0.0086(4) H
Cga 0.0309(6) 0.0262(4) 0.0301(5) -0.0042(3) 0.0109(4) 0.0019(3) C
Hgaa 0.0443(10) 0.0269(4) 0.0454(10) -0.0102(5) 0.0151(7) 0.0019(4) H
Hgba 0.0433(11) 0.0381(8) 0.0314(5) -0.0041(6) 0.0171(6) 0.0054(5) H
Cha 0.0221(4) 0.0327(6) 0.0275(4) -0.0009(3) -0.0012(3) -0.0051(3) C
Hhba 0.0305(7) 0.0396(9) 0.0373(7) -0.0077(6) -0.0021(4) -0.0124(6) H
Hhaa 0.0269(5) 0.0453(11) 0.0323(5) 0.0053(5) -0.0066(4) -0.0024(5) H
N1b 0.0218(5) 0.0231(3) 0.0269(5) -0.0028(3) 0.0030(3) -0.0036(3) N
N2b 0.0274(5) 0.0367(5) 0.0206(3) -0.0009(3) 0.0058(2) 0.0009(2) N
N3b 0.0225(5) 0.0233(4) 0.0284(4) 0.0013(3) 0.0052(3) 0.0004(3) N
N4b 0.0167(3) 0.0322(5) 0.0317(5) -0.0041(3) 0.0061(3) -0.0032(3) N
Ccb 0.0190(4) 0.0297(7) 0.0233(4) -0.0003(3) 0.0010(3) -0.0014(4) C
Hcbb 0.0174(4) 0.0396(12) 0.0341(8) -0.0019(4) -0.0002(4) -0.0043(7) H
Hcab 0.0297(8) 0.0419(12) 0.0219(4) 0.0036(6) -0.0003(4) 0.0003(5) H
Cdb 0.0212(5) 0.0306(4) 0.0278(5) 0.0023(3) 0.0064(4) -0.0045(3) C
Hdab 0.0296(9) 0.0453(7) 0.0295(7) 0.0035(5) 0.0124(6) -0.0065(5) H
Hdbb 0.0273(8) 0.0348(6) 0.0398(9) 0.0090(5) 0.0052(6) -0.0062(5) H
Ceb 0.0291(6) 0.0275(4) 0.0314(5) -0.0049(3) 0.0077(3) 0.0059(3) C
Heab 0.0443(10) 0.0294(6) 0.0423(7) -0.0009(5) 0.0074(5) 0.0125(5) H
Hebb 0.0339(7) 0.0375(7) 0.0439(8) -0.0117(5) 0.0144(6) 0.0075(5) H
Cfb 0.0241(5) 0.0335(4) 0.0273(6) 0.0008(3) 0.0083(4) -0.0064(3) C
Hfab 0.0257(6) 0.0474(8) 0.0352(9) 0.0022(5) 0.0142(6) -0.0063(6) H
Hfbb 0.0354(11) 0.0396(4) 0.0365(9) 0.0022(5) 0.0085(7) -0.0158(5) H
Cgb 0.0269(6) 0.0255(4) 0.0364(5) -0.0065(3) 0.0101(4) 0.0020(3) C
Hgab 0.0367(11) 0.0265(5) 0.0557(10) -0.0122(5) 0.0115(7) -0.0030(5) H
Hgbb 0.0394(11) 0.0366(8) 0.0416(5) -0.0064(6) 0.0172(6) 0.0110(5) H
Chb 0.0218(4) 0.0377(6) 0.0258(4) -0.0005(3) -0.0016(3) -0.0045(3) C
Hhbb 0.0280(7) 0.0492(9) 0.0342(7) -0.0042(6) -0.0044(5) -0.0141(6) H
Hhab 0.0282(5) 0.0484(11) 0.0310(6) 0.0067(5) -0.0059(4) -0.0001(5) H

loop_
_atom_type_symbol
_atom_type_scat_dispersion_real
_atom_type_scat_dispersion_imag
_atom_type_scat_source
C 0.003 0.002 'International Tables Vol C Tables  4.2.6.8 and 6.1.1.4'
H 0.000 0.000 'International Tables Vol C Tables  4.2.6.8 and 6.1.1.4'
N 0.006 0.003 'International Tables Vol C Tables  4.2.6.8 and 6.1.1.4'
O 0.011 0.006 'International Tables Vol C Tables  4.2.6.8 and 6.1.1.4'
